data_1543231
loop_
_publ_author_name
'Benharref, Ahmed'
'Oukhrib, Abdelouhed'
'Ait Elhad, Mustapha'
'El Ammari, Lahcen'
'Saadi, Mohamed'
'Berraho, Moha'

_publ_section_title
;
 1,6-Diacetyl-2-isopropyl-4,7-dimethylnaphthalene
;
_journal_coeditor_code BT4006
_journal_issue 4
_journal_name_full IUCrData
_journal_page_first x160703
_journal_paper_doi 10.1107/S2414314616007033
_journal_volume 1
_journal_year 2016
_chemical_formula_iupac 'C19 H22 O2'
_chemical_formula_moiety 'C19 H22 O2'
_chemical_formula_sum 'C19 H22 O2'
_chemical_formula_weight 282.36
_chemical_name_common
;
1,6-Diacetyl-2-isopropyl-4,7-dimethylnaphthalene
;
_chemical_name_systematic
;
1-[6-Acetyl-4,7-dimethyl-2-(propan-2-yl)naphthalen-1-yl]ethanone
;
_space_group_crystal_system monoclinic
_space_group_IT_number 14
_space_group_name_Hall '-P 2yn'
_space_group_name_H-M_alt 'P 1 21/n 1'
_symmetry_space_group_name_Hall '-P 2yn'
_symmetry_space_group_name_H-M 'P 1 21/n 1'
_atom_sites_solution_hydrogens geom
_audit_creation_method SHELXL-2014/7
_cell_angle_alpha 90
_cell_angle_beta 106.322(5)
_cell_angle_gamma 90
_cell_formula_units_Z 4
_cell_length_a 10.8316(14)
_cell_length_b 8.7542(11)
_cell_length_c 17.959(2)
_cell_measurement_reflns_used 2882
_cell_measurement_temperature 296(2)
_cell_measurement_theta_max 25
_cell_measurement_theta_min 2.4
_cell_volume 1634.3(3)
_computing_cell_refinement
;
SAINT (Bruker, 2009)
;
_computing_data_collection
;
APEX2 (Bruker, 2009)
;
_computing_data_reduction
;
SAINT (Bruker, 2009)
;
_computing_molecular_graphics
;
ORTEP-3 for Windows  (Farrugia, 2012)
;
_computing_publication_material
;
SHELXL2014 (Sheldrick, 2015) and PLATON (Spek, 2009)
;
_computing_structure_refinement
;
SHELXL2014 (Sheldrick, 2008)
;
_computing_structure_solution
;
SHELXS2014 (Sheldrick, 2008)
;
_diffrn_ambient_temperature 296(2)
_diffrn_measured_fraction_theta_full 0.999
_diffrn_measured_fraction_theta_max 0.999
_diffrn_measurement_device_type 'Bruker X8 APEX'
_diffrn_measurement_method '\f and \w scans'
_diffrn_radiation_monochromator graphite
_diffrn_radiation_source 'fine-focus sealed tube'
_diffrn_radiation_type MoK\a
_diffrn_radiation_wavelength 0.71073
_diffrn_reflns_av_R_equivalents 0.0350
_diffrn_reflns_limit_h_max 12
_diffrn_reflns_limit_h_min -12
_diffrn_reflns_limit_k_max 10
_diffrn_reflns_limit_k_min -10
_diffrn_reflns_limit_l_max 21
_diffrn_reflns_limit_l_min -14
_diffrn_reflns_number 22755
_diffrn_reflns_theta_full 25.027
_diffrn_reflns_theta_max 25.027
_diffrn_reflns_theta_min 2.363
_exptl_absorpt_coefficient_mu 0.073
_exptl_absorpt_correction_T_max 0.7464
_exptl_absorpt_correction_T_min 0.6611
_exptl_absorpt_correction_type multi-scan
_exptl_absorpt_process_details
;
(SADABS; Sheldrick, 2003)
;
_exptl_crystal_colour colourless
_exptl_crystal_density_diffrn 1.148
_exptl_crystal_description prism
_exptl_crystal_F_000 608
_exptl_crystal_size_max 0.30
_exptl_crystal_size_mid 0.26
_exptl_crystal_size_min 0.18
_refine_diff_density_max 0.185
_refine_diff_density_min -0.194
_refine_ls_extinction_coef 0.017(2)
_refine_ls_extinction_expression Fc^*^=kFc[1+0.001xFc^2^\l^3^/sin(2\q)]^-1/4^
_refine_ls_extinction_method
;
SHELXL2014 (Sheldrick, 2015)
;
_refine_ls_goodness_of_fit_ref 1.032
_refine_ls_hydrogen_treatment constr
_refine_ls_matrix_type full
_refine_ls_number_parameters 197
_refine_ls_number_reflns 2882
_refine_ls_number_restraints 0
_refine_ls_restrained_S_all 1.032
_refine_ls_R_factor_all 0.0593
_refine_ls_R_factor_gt 0.0471
_refine_ls_shift/su_max 0.000
_refine_ls_shift/su_mean 0.000
_refine_ls_structure_factor_coef Fsqd
_refine_ls_weighting_details 'w=1/[\s^2^(Fo^2^)+(0.0632P)^2^+0.4554P] where P=(Fo^2^+2Fc^2^)/3'
_refine_ls_weighting_scheme calc
_refine_ls_wR_factor_gt 0.1262
_refine_ls_wR_factor_ref 0.1394
_reflns_number_gt 2283
_reflns_number_total 2882
_reflns_threshold_expression 'I > 2\s(I)'
_cod_data_source_file bt4006sup1.cif
_cod_data_source_block I
_cod_original_cell_volume 1634.3(4)
_cod_database_code 1543231
_shelx_space_group_comment
;
The symmetry employed for this shelxl refinement is uniquely defined
by the following loop, which should always be used as a source of
symmetry information in preference to the above space-group names.
They are only intended as comments.
;

loop_
_space_group_symop_operation_xyz
'x, y, z'
'-x+1/2, y+1/2, -z+1/2'
'-x, -y, -z'
'x-1/2, -y-1/2, z-1/2'

loop_
_atom_site_type_symbol
_atom_site_label
_atom_site_fract_x
_atom_site_fract_y
_atom_site_fract_z
_atom_site_U_iso_or_equiv
_atom_site_adp_type
_atom_site_calc_flag
_atom_site_occupancy
C C1 0.81936(14) 0.56149(17) 0.49024(8) 0.0473(4) Uani d 1
C C2 0.80033(16) 0.60153(18) 0.56311(9) 0.0531(4) Uani d 1
C C3 0.74085(17) 0.4994(2) 0.59860(9) 0.0577(4) Uani d 1
H H3 0.7301 0.5250 0.6467 0.069 Uiso calc 1
C C4 0.69453(16) 0.35631(19) 0.56601(9) 0.0545(4) Uani d 1
C C5 0.71358(15) 0.31607(18) 0.49623(9) 0.0510(4) Uani d 1
C C6 0.77757(14) 0.41725(17) 0.45708(8) 0.0472(4) Uani d 1
C C7 0.79785(15) 0.38130(19) 0.38449(9) 0.0537(4) Uani d 1
H H7 0.7729 0.2853 0.3634 0.064 Uiso calc 1
C C8 0.85203(15) 0.4801(2) 0.34377(9) 0.0544(4) Uani d 1
C C9 0.88969(14) 0.6273(2) 0.37626(9) 0.0527(4) Uani d 1
C C10 0.87436(14) 0.66239(19) 0.44775(9) 0.0513(4) Uani d 1
H H10 0.9017 0.7576 0.4690 0.062 Uiso calc 1
C C11 0.94266(17) 0.7471(2) 0.33456(11) 0.0670(5) Uani d 1
C C12 0.9756(2) 0.9008(3) 0.37039(14) 0.0879(7) Uani d 1
H H12A 1.0462 0.8917 0.4165 0.132 Uiso calc 1
H H12B 0.9023 0.9424 0.3834 0.132 Uiso calc 1
H H12C 0.9995 0.9674 0.3343 0.132 Uiso calc 1
C C13 0.8432(2) 0.7548(2) 0.59917(11) 0.0700(5) Uani d 1
H H13A 0.8246 0.7619 0.6482 0.105 Uiso calc 1
H H13B 0.7984 0.8342 0.5654 0.105 Uiso calc 1
H H13C 0.9341 0.7661 0.6069 0.105 Uiso calc 1
C C14 0.8693(2) 0.4276(3) 0.26730(11) 0.0768(6) Uani d 1
H H14A 0.8407 0.3238 0.2578 0.115 Uiso calc 1
H H14B 0.9586 0.4340 0.2691 0.115 Uiso calc 1
H H14C 0.8197 0.4916 0.2264 0.115 Uiso calc 1
C C15 0.6621(2) 0.1680(2) 0.45720(10) 0.0640(5) Uani d 1
C C16 0.5265(2) 0.1683(3) 0.40725(12) 0.0859(7) Uani d 1
H H16A 0.5187 0.2372 0.3646 0.129 Uiso calc 1
H H16B 0.4706 0.2009 0.4372 0.129 Uiso calc 1
H H16C 0.5030 0.0672 0.3878 0.129 Uiso calc 1
C C17 0.62188(19) 0.2547(2) 0.60792(10) 0.0651(5) Uani d 1
H H17 0.5931 0.1649 0.5750 0.078 Uiso calc 1
C C18 0.5033(2) 0.3321(4) 0.61719(19) 0.1212(11) Uani d 1
H H18A 0.4498 0.2584 0.6327 0.182 Uiso calc 1
H H18B 0.4567 0.3772 0.5687 0.182 Uiso calc 1
H H18C 0.5277 0.4103 0.6561 0.182 Uiso calc 1
C C19 0.7058(2) 0.1975(3) 0.68441(13) 0.0956(8) Uani d 1
H H19A 0.7348 0.2824 0.7187 0.143 Uiso calc 1
H H19B 0.7787 0.1448 0.6763 0.143 Uiso calc 1
H H19C 0.6574 0.1287 0.7070 0.143 Uiso calc 1
O O1 0.95852(19) 0.7233(2) 0.27178(9) 0.1080(6) Uani d 1
O O2 0.72864(19) 0.05639(17) 0.46404(10) 0.1089(6) Uani d 1

loop_
_atom_site_aniso_label
_atom_site_aniso_U_11
_atom_site_aniso_U_22
_atom_site_aniso_U_33
_atom_site_aniso_U_12
_atom_site_aniso_U_13
_atom_site_aniso_U_23
C1 0.0479(8) 0.0495(8) 0.0422(8) -0.0013(7) 0.0092(6) 0.0018(7)
C2 0.0615(10) 0.0526(9) 0.0432(8) -0.0014(7) 0.0116(7) -0.0018(7)
C3 0.0730(11) 0.0621(10) 0.0393(8) -0.0039(8) 0.0180(8) -0.0014(7)
C4 0.0630(10) 0.0563(10) 0.0436(9) -0.0037(8) 0.0140(7) 0.0056(7)
C5 0.0604(9) 0.0476(9) 0.0434(8) -0.0014(7) 0.0119(7) 0.0034(7)
C6 0.0501(8) 0.0485(9) 0.0411(8) 0.0026(7) 0.0099(6) 0.0024(6)
C7 0.0598(9) 0.0538(9) 0.0470(9) -0.0026(7) 0.0142(7) -0.0049(7)
C8 0.0503(9) 0.0702(11) 0.0431(8) -0.0009(8) 0.0138(7) 0.0000(8)
C9 0.0445(8) 0.0652(10) 0.0463(9) -0.0043(7) 0.0095(7) 0.0049(7)
C10 0.0503(8) 0.0523(9) 0.0486(9) -0.0050(7) 0.0095(7) 0.0008(7)
C11 0.0593(10) 0.0865(13) 0.0543(11) -0.0131(9) 0.0142(8) 0.0092(9)
C12 0.0964(15) 0.0813(14) 0.0904(15) -0.0289(12) 0.0336(12) 0.0106(12)
C13 0.0930(14) 0.0613(11) 0.0572(11) -0.0128(10) 0.0235(10) -0.0111(9)
C14 0.0855(13) 0.0956(15) 0.0561(11) -0.0134(11) 0.0312(10) -0.0097(10)
C15 0.0930(13) 0.0500(10) 0.0506(10) -0.0097(9) 0.0229(9) 0.0041(8)
C16 0.0970(16) 0.0872(15) 0.0702(13) -0.0348(12) 0.0183(11) -0.0142(11)
C17 0.0790(12) 0.0675(11) 0.0509(10) -0.0125(9) 0.0217(9) 0.0079(8)
C18 0.0802(15) 0.135(2) 0.165(3) 0.0122(15) 0.0611(17) 0.065(2)
C19 0.0925(15) 0.123(2) 0.0755(14) -0.0023(14) 0.0300(12) 0.0447(14)
O1 0.1458(15) 0.1222(14) 0.0704(10) -0.0479(12) 0.0536(10) -0.0013(9)
O2 0.1494(16) 0.0535(9) 0.1100(13) 0.0131(10) 0.0139(11) -0.0042(8)

loop_
_atom_type_symbol
_atom_type_description
_atom_type_scat_dispersion_real
_atom_type_scat_dispersion_imag
_atom_type_scat_source
C C 0.0033 0.0016 'International Tables Vol C Tables 4.2.6.8 and 6.1.1.4'
H H 0.0000 0.0000 'International Tables Vol C Tables 4.2.6.8 and 6.1.1.4'
O O 0.0106 0.0060 'International Tables Vol C Tables 4.2.6.8 and 6.1.1.4'

loop_
_geom_angle_atom_site_label_1
_geom_angle_atom_site_label_2
_geom_angle_atom_site_label_3
_geom_angle
C10 C1 C6 117.83(14)
C10 C1 C2 122.49(14)
C6 C1 C2 119.63(14)
C3 C2 C1 118.59(15)
C3 C2 C13 120.90(15)
C1 C2 C13 120.50(15)
C2 C3 C4 123.22(15)
C2 C3 H3 118.4
C4 C3 H3 118.4
C5 C4 C3 118.60(15)
C5 C4 C17 122.25(15)
C3 C4 C17 119.12(15)
C4 C5 C6 120.64(15)
C4 C5 C15 121.03(15)
C6 C5 C15 118.26(14)
C1 C6 C7 118.13(14)
C1 C6 C5 119.28(14)
C7 C6 C5 122.56(14)
C8 C7 C6 123.54(15)
C8 C7 H7 118.2
C6 C7 H7 118.2
C7 C8 C9 117.99(15)
C7 C8 C14 118.41(16)
C9 C8 C14 123.59(16)
C10 C9 C8 119.22(15)
C10 C9 C11 118.40(16)
C8 C9 C11 122.37(15)
C9 C10 C1 123.22(15)
C9 C10 H10 118.4
C1 C10 H10 118.4
O1 C11 C12 118.70(18)
O1 C11 C9 121.54(19)
C12 C11 C9 119.75(17)
C11 C12 H12A 109.5
C11 C12 H12B 109.5
H12A C12 H12B 109.5
C11 C12 H12C 109.5
H12A C12 H12C 109.5
H12B C12 H12C 109.5
C2 C13 H13A 109.5
C2 C13 H13B 109.5
H13A C13 H13B 109.5
C2 C13 H13C 109.5
H13A C13 H13C 109.5
H13B C13 H13C 109.5
C8 C14 H14A 109.5
C8 C14 H14B 109.5
H14A C14 H14B 109.5
C8 C14 H14C 109.5
H14A C14 H14C 109.5
H14B C14 H14C 109.5
O2 C15 C16 121.70(19)
O2 C15 C5 121.36(18)
C16 C15 C5 116.89(17)
C15 C16 H16A 109.5
C15 C16 H16B 109.5
H16A C16 H16B 109.5
C15 C16 H16C 109.5
H16A C16 H16C 109.5
H16B C16 H16C 109.5
C18 C17 C19 111.40(19)
C18 C17 C4 111.62(17)
C19 C17 C4 112.53(16)
C18 C17 H17 107.0
C19 C17 H17 107.0
C4 C17 H17 107.0
C17 C18 H18A 109.5
C17 C18 H18B 109.5
H18A C18 H18B 109.5
C17 C18 H18C 109.5
H18A C18 H18C 109.5
H18B C18 H18C 109.5
C17 C19 H19A 109.5
C17 C19 H19B 109.5
H19A C19 H19B 109.5
C17 C19 H19C 109.5
H19A C19 H19C 109.5
H19B C19 H19C 109.5

loop_
_geom_bond_atom_site_label_1
_geom_bond_atom_site_label_2
_geom_bond_distance
C1 C10 1.405(2)
C1 C6 1.415(2)
C1 C2 1.425(2)
C2 C3 1.360(2)
C2 C13 1.506(2)
C3 C4 1.414(2)
C3 H3 0.9300
C4 C5 1.372(2)
C4 C17 1.520(2)
C5 C6 1.426(2)
C5 C15 1.505(2)
C6 C7 1.417(2)
C7 C8 1.367(2)
C7 H7 0.9300
C8 C9 1.426(2)
C8 C14 1.509(2)
C9 C10 1.375(2)
C9 C11 1.494(2)
C10 H10 0.9300
C11 O1 1.205(2)
C11 C12 1.491(3)
C12 H12A 0.9600
C12 H12B 0.9600
C12 H12C 0.9600
C13 H13A 0.9600
C13 H13B 0.9600
C13 H13C 0.9600
C14 H14A 0.9600
C14 H14B 0.9600
C14 H14C 0.9600
C15 O2 1.200(2)
C15 C16 1.490(3)
C16 H16A 0.9600
C16 H16B 0.9600
C16 H16C 0.9600
C17 C18 1.502(3)
C17 C19 1.504(3)
C17 H17 0.9800
C18 H18A 0.9600
C18 H18B 0.9600
C18 H18C 0.9600
C19 H19A 0.9600
C19 H19B 0.9600
C19 H19C 0.9600

loop_
_geom_hbond_atom_site_label_D
_geom_hbond_atom_site_label_H
_geom_hbond_atom_site_label_A
_geom_hbond_site_symmetry_A
_geom_hbond_distance_DH
_geom_hbond_distance_HA
_geom_hbond_distance_DA
_geom_hbond_angle_DHA
C16 H16A O1 2_645 0.96 2.532 3.300(3) 137
C13 H13B O2 1_565 0.96 2.625 3.565(3) 166

_cod_database_fobs_code 1543231
